data_4511201
loop_
_publ_author_name
'Nandi, Goutam'
'Titi, Hatem M.'
'Goldberg, Israel'

_publ_section_title
;
 Exploring Supramolecular Self-Assembly of Metalloporphyrin Tectons by
 Halogen Bonding. 2
;
_journal_issue 7
_journal_name_full 'Crystal Growth &amp; Design'
_journal_page_first 3557
_journal_paper_doi 10.1021/cg500491c
_journal_volume 14
_journal_year 2014
_chemical_formula_moiety 'C53 H34 I4 Mo N7 O3'
_chemical_formula_sum 'C53 H34 I4 Mo N7 O3'
_chemical_formula_weight 1420.21
_chemical_name_systematic
; 
 ? 
;
_space_group_IT_number 15
_symmetry_cell_setting monoclinic
_symmetry_space_group_name_Hall '-C 2yc'
_symmetry_space_group_name_H-M 'C 1 2/c 1'
_atom_sites_solution_hydrogens geom
_atom_sites_solution_primary direct
_atom_sites_solution_secondary difmap
_audit_creation_method SHELXL
_cell_angle_alpha 90.00
_cell_angle_beta 104.526(2)
_cell_angle_gamma 90.00
_cell_formula_units_Z 8
_cell_length_a 56.3440(18)
_cell_length_b 8.5570(2)
_cell_length_c 21.3490(7)
_cell_measurement_reflns_used 7534
_cell_measurement_temperature 110(2)
_cell_measurement_theta_max 25.11
_cell_measurement_theta_min 1.75
_cell_volume 9964.1(5)
_computing_cell_refinement 'Saint, Bruker-AXS'
_computing_data_collection 'Apex2, Bruker-AXS'
_computing_data_reduction 'Saint, Bruker-AXS'
_computing_structure_refinement 'SHELXL-97 (Sheldrick, 2008)'
_computing_structure_solution SIR-97
_diffrn_ambient_temperature 110(2)
_diffrn_detector_area_resol_mean 1.75
_diffrn_measured_fraction_theta_full 0.989
_diffrn_measured_fraction_theta_max 0.989
_diffrn_measurement_device_type 'ApexDuo, Bruker-AXS'
_diffrn_measurement_method '1 deg. \f and \w scans'
_diffrn_radiation_monochromator graphite
_diffrn_radiation_source 'fine-focus sealed tube'
_diffrn_radiation_type MoK\a
_diffrn_radiation_wavelength 0.71073
_diffrn_reflns_av_R_equivalents 0.0224
_diffrn_reflns_av_sigmaI/netI 0.0265
_diffrn_reflns_limit_h_max 66
_diffrn_reflns_limit_h_min -65
_diffrn_reflns_limit_k_max 10
_diffrn_reflns_limit_k_min -9
_diffrn_reflns_limit_l_max 24
_diffrn_reflns_limit_l_min -25
_diffrn_reflns_number 32178
_diffrn_reflns_theta_full 25.11
_diffrn_reflns_theta_max 25.11
_diffrn_reflns_theta_min 0.75
_diffrn_standards_number 0
_exptl_absorpt_coefficient_mu 2.793
_exptl_absorpt_correction_T_max 0.8283
_exptl_absorpt_correction_T_min 0.6048
_exptl_absorpt_correction_type multi-scan
_exptl_absorpt_process_details 'Sadabs, Bruker-AXS'
_exptl_crystal_colour red
_exptl_crystal_density_diffrn 1.894
_exptl_crystal_density_method 'not measured'
_exptl_crystal_description needle
_exptl_crystal_F_000 5432
_exptl_crystal_size_max 0.20
_exptl_crystal_size_mid 0.12
_exptl_crystal_size_min 0.07
_platon_squeeze_details
;
 disordered acetone solvent.
;
_refine_diff_density_max 2.149
_refine_diff_density_min -1.310
_refine_diff_density_rms 0.302
_refine_ls_extinction_method none
_refine_ls_goodness_of_fit_ref 1.629
_refine_ls_hydrogen_treatment constr
_refine_ls_matrix_type full
_refine_ls_number_parameters 606
_refine_ls_number_reflns 8784
_refine_ls_number_restraints 0
_refine_ls_restrained_S_all 1.629
_refine_ls_R_factor_all 0.0610
_refine_ls_R_factor_gt 0.0466
_refine_ls_shift/su_max 0.047
_refine_ls_shift/su_mean 0.003
_refine_ls_structure_factor_coef Fsqd
_refine_ls_weighting_details 'calc w=1/[\s^2^(Fo^2^)+(0.1000P)^2^+0.0000P] where P=(Fo^2^+2Fc^2^)/3'
_refine_ls_weighting_scheme calc
_refine_ls_wR_factor_gt 0.1599
_refine_ls_wR_factor_ref 0.2055
_reflns_number_gt 7534
_reflns_number_total 8784
_reflns_threshold_expression >2sigma(I)
_cod_data_source_file cg500491c_si_001.cif
_cod_data_source_block 3
_cod_depositor_comments 'Adding full bibliography for 4511199--4511209.cif.'
_cod_original_sg_symbol_H-M 'C 2/c'
_cod_database_code 4511201

loop_
_symmetry_equiv_pos_as_xyz
'x, y, z'
'-x, y, -z+1/2'
'x+1/2, y+1/2, z'
'-x+1/2, y+1/2, -z+1/2'
'-x, -y, -z'
'x, -y, z-1/2'
'-x+1/2, -y+1/2, -z'
'x+1/2, -y+1/2, z-1/2'

loop_
_atom_site_label
_atom_site_type_symbol
_atom_site_fract_x
_atom_site_fract_y
_atom_site_fract_z
_atom_site_U_iso_or_equiv
_atom_site_adp_type
_atom_site_occupancy
_atom_site_symmetry_multiplicity
_atom_site_calc_flag
_atom_site_refinement_flags
_atom_site_disorder_assembly
_atom_site_disorder_group
Mo1 Mo 0.133453(10) 0.13334(7) 0.18678(3) 0.01612(19) Uani 1 1 d . C .
I1 I 0.297529(12) -0.22711(11) 0.18229(5) 0.0398(4) Uani 0.949(4) 1 d P . .
I1' I 0.2917(3) -0.301(2) 0.1572(8) 0.046(5) Uiso 0.051(4) 1 d P A 1
I2 I 0.15748(4) 0.98859(12) -0.09769(7) 0.0288(4) Uani 0.901(8) 1 d P . .
I2' I 0.1672(4) 1.0103(12) -0.0838(6) 0.047(3) Uiso 0.099(8) 1 d P B 1
I3 I 0.083462(11) -0.76996(7) 0.40923(3) 0.0349(2) Uani 1 1 d . . .
I4A I -0.03080(9) 0.5958(14) 0.1218(6) 0.0562(17) Uani 0.58(3) 1 d P . .
I4B I -0.03012(9) 0.6116(8) 0.0957(12) 0.054(3) Uani 0.42(3) 1 d P C .
C1 C 0.08899(13) 0.3488(8) 0.1296(4) 0.0202(15) Uani 1 1 d . C .
C2 C 0.08219(13) 0.4835(9) 0.0876(4) 0.0248(17) Uani 1 1 d . . .
H2 H 0.0665 0.5319 0.0765 0.030 Uiso 1 1 calc R . .
C3 C 0.10152(14) 0.5276(8) 0.0673(4) 0.0238(17) Uani 1 1 d . . .
H3 H 0.1022 0.6131 0.0394 0.029 Uiso 1 1 calc R . .
C4 C 0.12173(13) 0.4207(8) 0.0957(3) 0.0194(15) Uani 1 1 d . C .
C5 C 0.14484(13) 0.4249(8) 0.0845(3) 0.0184(15) Uani 1 1 d . . .
C6 C 0.26109(14) -0.1852(10) 0.1859(4) 0.0297(18) Uani 1 1 d . A .
C7 C 0.18770(13) 0.3136(9) 0.0958(4) 0.0223(16) Uani 1 1 d . . .
H7 H 0.1941 0.3933 0.0738 0.027 Uiso 1 1 calc R . .
C8 C 0.19966(13) 0.1852(8) 0.1228(4) 0.0221(16) Uani 1 1 d . . .
H8 H 0.2160 0.1572 0.1233 0.027 Uiso 1 1 calc R . .
C9 C 0.18306(13) 0.0978(9) 0.1508(3) 0.0195(15) Uani 1 1 d . . .
C10 C 0.18845(12) -0.0416(8) 0.1847(3) 0.0181(15) Uani 1 1 d . . .
C11 C 0.17317(12) -0.1254(8) 0.2157(3) 0.0161(15) Uani 1 1 d . C .
C12 C 0.17887(14) -0.2720(9) 0.2498(4) 0.0246(17) Uani 1 1 d . . .
H12 H 0.1936 -0.3303 0.2551 0.029 Uiso 1 1 calc R . .
C13 C 0.15950(13) -0.3103(8) 0.2724(4) 0.0210(16) Uani 1 1 d . . .
H13 H 0.1581 -0.4011 0.2968 0.025 Uiso 1 1 calc R . .
C14 C 0.14089(12) -0.1897(8) 0.2534(3) 0.0180(15) Uani 1 1 d . C .
C15 C 0.11799(12) -0.1873(8) 0.2676(3) 0.0169(15) Uani 1 1 d . . .
C16 C 0.09999(12) -0.0751(8) 0.2476(3) 0.0201(15) Uani 1 1 d . C .
C17 C 0.07545(14) -0.0793(9) 0.2572(4) 0.0280(18) Uani 1 1 d . . .
H17 H 0.0692 -0.1568 0.2806 0.034 Uiso 1 1 calc R . .
C18 C 0.06326(15) 0.0441(10) 0.2276(5) 0.039(2) Uani 1 1 d . . .
H18 H 0.0467 0.0690 0.2257 0.047 Uiso 1 1 calc R . .
C19 C 0.07977(13) 0.1348(9) 0.1987(4) 0.0271(18) Uani 1 1 d . C .
C20 C 0.07341(14) 0.2644(8) 0.1602(4) 0.0258(18) Uani 1 1 d . . .
N21 N 0.16117(10) 0.1805(7) 0.1410(3) 0.0167(12) Uani 1 1 d . . .
N22 N 0.10175(10) 0.0550(7) 0.2120(3) 0.0186(13) Uani 1 1 d . . .
N23 N 0.14992(10) -0.0813(6) 0.2184(3) 0.0141(12) Uani 1 1 d . . .
N24 N 0.11317(10) 0.3132(7) 0.1333(3) 0.0181(13) Uani 1 1 d . . .
C25 C 0.15016(13) 0.5564(8) 0.0440(3) 0.0193(15) Uani 1 1 d . . .
C26 C 0.14814(14) 0.7103(9) 0.0630(3) 0.0218(16) Uani 1 1 d . B .
H26 H 0.1446 0.7311 0.1035 0.026 Uiso 1 1 calc R . .
C27 C 0.15117(13) 0.8345(9) 0.0236(4) 0.0244(17) Uani 1 1 d . . .
H27 H 0.1497 0.9394 0.0368 0.029 Uiso 1 1 calc R B .
C28 C 0.15623(14) 0.8030(9) -0.0342(4) 0.0256(17) Uani 1 1 d . B .
C29 C 0.15852(14) 0.6489(10) -0.0549(4) 0.0275(18) Uani 1 1 d . . .
H29 H 0.1620 0.6290 -0.0955 0.033 Uiso 1 1 calc R B .
C30 C 0.15566(13) 0.5294(9) -0.0158(4) 0.0237(17) Uani 1 1 d . B .
H30 H 0.1574 0.4250 -0.0291 0.028 Uiso 1 1 calc R . .
C31 C 0.21379(12) -0.1085(8) 0.1885(3) 0.0185(15) Uani 1 1 d . . .
C32 C 0.23308(14) -0.0745(10) 0.2400(4) 0.0309(19) Uani 1 1 d . A .
H32 H 0.2301 -0.0233 0.2767 0.037 Uiso 1 1 calc R . .
C33 C 0.25681(14) -0.1130(9) 0.2396(4) 0.0310(19) Uani 1 1 d . . .
H33 H 0.2700 -0.0900 0.2758 0.037 Uiso 1 1 calc R A .
C34 C 0.16349(13) 0.3097(8) 0.1058(3) 0.0175(15) Uani 1 1 d . . .
C35 C 0.24248(17) -0.2299(12) 0.1351(5) 0.047(3) Uani 1 1 d . . .
H35 H 0.2456 -0.2884 0.1003 0.056 Uiso 1 1 calc R A .
C36 C 0.21814(16) -0.1862(12) 0.1359(5) 0.042(2) Uani 1 1 d . A .
H36 H 0.2049 -0.2108 0.1000 0.051 Uiso 1 1 calc R . .
C37 C 0.11163(12) -0.3275(8) 0.3049(3) 0.0183(15) Uani 1 1 d . . .
C38 C 0.10433(13) -0.3066(10) 0.3623(4) 0.0246(17) Uani 1 1 d . . .
H38 H 0.1050 -0.2048 0.3804 0.030 Uiso 1 1 calc R . .
C39 C 0.09636(13) -0.4267(10) 0.3930(4) 0.0262(17) Uani 1 1 d . . .
H39 H 0.0908 -0.4095 0.4309 0.031 Uiso 1 1 calc R . .
C40 C 0.09654(13) -0.5737(9) 0.3678(4) 0.0229(16) Uani 1 1 d . . .
C41 C 0.10486(13) -0.6016(9) 0.3130(4) 0.0246(17) Uani 1 1 d . . .
H41 H 0.1057 -0.7052 0.2977 0.030 Uiso 1 1 calc R . .
C42 C 0.11199(13) -0.4752(8) 0.2808(4) 0.0221(16) Uani 1 1 d . . .
H42 H 0.1171 -0.4918 0.2422 0.027 Uiso 1 1 calc R . .
C43A C 0.04894(17) 0.3394(12) 0.1618(6) 0.021(4) Uiso 0.493(15) 1 d PG C 1
C44A C 0.0287(2) 0.2771(11) 0.1177(7) 0.045(5) Uiso 0.493(15) 1 d PG C 1
H44A H 0.0305 0.1861 0.0938 0.054 Uiso 0.493(15) 1 calc PR C 1
C45A C 0.00588(19) 0.3477(13) 0.1087(7) 0.060(7) Uiso 0.493(15) 1 d PG C 1
H45A H -0.0080 0.3050 0.0786 0.073 Uiso 0.493(15) 1 calc PR C 1
C46A C 0.00329(15) 0.4807(12) 0.1438(6) 0.024(4) Uiso 0.493(15) 1 d PG C 1
C47A C 0.02353(19) 0.5431(11) 0.1879(5) 0.026(4) Uiso 0.493(15) 1 d PG C 1
H47A H 0.0218 0.6340 0.2119 0.031 Uiso 0.493(15) 1 calc PR C 1
C48A C 0.04635(16) 0.4724(13) 0.1969(5) 0.031(4) Uiso 0.493(15) 1 d PG C 1
H48A H 0.0602 0.5151 0.2270 0.037 Uiso 0.493(15) 1 calc PR C 1
C43B C 0.04756(15) 0.3320(11) 0.1439(5) 0.015(4) Uiso 0.507(15) 1 d PG C 2
C44B C 0.03196(18) 0.3322(12) 0.0821(5) 0.027(4) Uiso 0.507(15) 1 d PG C 2
H44B H 0.0366 0.2792 0.0478 0.033 Uiso 0.507(15) 1 calc PR C 2
C45B C 0.00961(17) 0.4100(13) 0.0704(5) 0.032(4) Uiso 0.507(15) 1 d PG C 2
H45B H -0.0011 0.4101 0.0281 0.039 Uiso 0.507(15) 1 calc PR C 2
C46B C 0.00287(16) 0.4875(13) 0.1205(6) 0.035(5) Uiso 0.507(15) 1 d PG C 2
C47B C 0.0185(2) 0.4873(14) 0.1823(5) 0.039(5) Uiso 0.507(15) 1 d PG C 2
H47B H 0.0139 0.5403 0.2165 0.046 Uiso 0.507(15) 1 calc PR C 2
C48B C 0.04082(19) 0.4096(14) 0.1940(4) 0.035(4) Uiso 0.507(15) 1 d PG C 2
H48B H 0.0515 0.4094 0.2362 0.042 Uiso 0.507(15) 1 calc PR C 2
O49 O 0.14436(9) 0.2416(5) 0.2537(3) 0.0213(11) Uani 1 1 d . . .
O50 O 0.11792(8) 0.0004(5) 0.1012(2) 0.0189(11) Uani 1 1 d . . .
N51 N 0.09785(11) 0.0316(7) 0.0559(3) 0.0213(14) Uani 1 1 d . C .
N52 N 0.09715(13) 0.1323(8) 0.0067(3) 0.0318(16) Uani 1 1 d . . .
N53 N 0.07457(15) 0.1358(9) -0.0301(4) 0.044(2) Uani 1 1 d . C .
C54 C 0.06045(16) 0.0344(10) -0.0038(5) 0.041(2) Uani 1 1 d . . .
C55 C 0.03490(18) -0.0095(12) -0.0239(7) 0.067(4) Uani 1 1 d . C .
H55 H 0.0243 0.0301 -0.0625 0.080 Uiso 1 1 calc R . .
C56 C 0.02689(19) -0.1093(13) 0.0148(8) 0.077(5) Uani 1 1 d . . .
H56 H 0.0100 -0.1360 0.0038 0.092 Uiso 1 1 calc R C .
C57 C 0.04194(18) -0.1757(12) 0.0699(6) 0.057(3) Uani 1 1 d . C .
H57 H 0.0353 -0.2488 0.0944 0.068 Uiso 1 1 calc R . .
C58 C 0.06644(16) -0.1367(9) 0.0895(5) 0.039(2) Uani 1 1 d . . .
H58 H 0.0768 -0.1789 0.1279 0.047 Uiso 1 1 calc R C .
C59 C 0.07498(14) -0.0367(9) 0.0520(4) 0.031(2) Uani 1 1 d . C .
O60 O 0.24104(19) 0.3802(14) 0.0706(6) 0.109(4) Uani 1 1 d . . .
C61 C 0.2612(2) 0.3759(15) 0.0596(5) 0.064(3) Uani 1 1 d . . .
C62 C 0.2685(3) 0.4945(17) 0.0142(6) 0.082(4) Uani 1 1 d . . .
H62A H 0.2543 0.5594 -0.0058 0.124 Uiso 1 1 calc R . .
H62B H 0.2741 0.4391 -0.0195 0.124 Uiso 1 1 calc R . .
H62C H 0.2817 0.5611 0.0389 0.124 Uiso 1 1 calc R . .
C63 C 0.2796(3) 0.258(2) 0.0904(8) 0.115(7) Uani 1 1 d . . .
H63A H 0.2716 0.1765 0.1103 0.173 Uiso 1 1 calc R . .
H63B H 0.2925 0.3080 0.1238 0.173 Uiso 1 1 calc R . .
H63C H 0.2868 0.2106 0.0577 0.173 Uiso 1 1 calc R . .

loop_
_atom_site_aniso_label
_atom_site_aniso_U_11
_atom_site_aniso_U_22
_atom_site_aniso_U_33
_atom_site_aniso_U_23
_atom_site_aniso_U_13
_atom_site_aniso_U_12
Mo1 0.0069(3) 0.0193(3) 0.0226(4) -0.0019(2) 0.0046(3) 0.0026(2)
I1 0.0135(4) 0.0510(6) 0.0606(6) 0.0241(4) 0.0202(3) 0.0143(3)
I2 0.0294(8) 0.0308(4) 0.0304(5) 0.0090(3) 0.0153(5) 0.0072(4)
I3 0.0346(4) 0.0392(3) 0.0298(4) 0.0062(2) 0.0061(3) -0.0134(2)
I4A 0.0189(8) 0.069(2) 0.076(3) -0.017(2) 0.0034(13) 0.0237(10)
I4B 0.0143(10) 0.0428(16) 0.103(7) 0.009(2) 0.010(2) 0.0138(8)
C1 0.011(4) 0.024(4) 0.026(4) -0.007(3) 0.005(3) 0.000(3)
C2 0.012(4) 0.030(4) 0.030(4) -0.007(3) 0.001(3) 0.013(3)
C3 0.023(4) 0.019(3) 0.027(4) 0.005(3) 0.001(3) 0.006(3)
C4 0.012(4) 0.021(3) 0.023(4) -0.006(3) 0.000(3) 0.007(3)
C5 0.017(4) 0.021(3) 0.016(4) -0.005(3) 0.002(3) -0.001(3)
C6 0.013(4) 0.046(5) 0.034(5) 0.013(4) 0.012(3) 0.012(3)
C7 0.018(4) 0.026(4) 0.024(4) 0.001(3) 0.005(3) 0.001(3)
C8 0.014(4) 0.025(4) 0.027(4) 0.000(3) 0.004(3) 0.001(3)
C9 0.009(3) 0.031(4) 0.020(4) -0.005(3) 0.006(3) 0.005(3)
C10 0.009(3) 0.029(4) 0.017(4) -0.002(3) 0.004(3) 0.005(3)
C11 0.008(3) 0.019(3) 0.023(4) -0.007(3) 0.007(3) 0.001(3)
C12 0.014(4) 0.029(4) 0.030(4) 0.001(3) 0.005(3) 0.006(3)
C13 0.014(4) 0.021(4) 0.029(4) 0.004(3) 0.006(3) 0.005(3)
C14 0.010(3) 0.022(4) 0.021(4) -0.006(3) 0.003(3) -0.001(3)
C15 0.012(3) 0.022(3) 0.017(4) -0.009(3) 0.006(3) -0.002(3)
C16 0.012(4) 0.026(4) 0.025(4) -0.004(3) 0.010(3) -0.002(3)
C17 0.015(4) 0.026(4) 0.045(5) 0.005(4) 0.013(4) 0.001(3)
C18 0.014(4) 0.029(4) 0.080(7) -0.004(4) 0.021(4) -0.002(3)
C19 0.008(4) 0.033(4) 0.044(5) -0.007(4) 0.013(3) 0.003(3)
C20 0.014(4) 0.023(4) 0.043(5) -0.006(3) 0.011(4) -0.001(3)
N21 0.010(3) 0.021(3) 0.018(3) -0.002(2) 0.001(2) 0.003(2)
N22 0.008(3) 0.017(3) 0.030(3) -0.007(3) 0.003(3) 0.000(2)
N23 0.008(3) 0.018(3) 0.018(3) -0.006(2) 0.004(2) 0.003(2)
N24 0.007(3) 0.028(3) 0.019(3) 0.000(3) 0.002(2) 0.005(2)
C25 0.016(4) 0.020(4) 0.018(4) 0.001(3) -0.002(3) 0.004(3)
C26 0.019(4) 0.033(4) 0.013(4) -0.002(3) 0.003(3) 0.006(3)
C27 0.018(4) 0.026(4) 0.031(4) -0.002(3) 0.009(3) 0.004(3)
C28 0.013(4) 0.034(4) 0.027(4) 0.005(3) -0.001(3) 0.006(3)
C29 0.021(4) 0.047(5) 0.016(4) -0.003(3) 0.007(3) 0.007(3)
C30 0.017(4) 0.027(4) 0.027(4) -0.003(3) 0.005(3) 0.009(3)
C31 0.009(4) 0.024(4) 0.024(4) 0.002(3) 0.008(3) 0.007(3)
C32 0.020(4) 0.040(5) 0.031(5) -0.002(4) 0.003(4) 0.012(3)
C33 0.011(4) 0.037(4) 0.040(5) -0.002(4) -0.003(3) 0.003(3)
C34 0.013(4) 0.020(3) 0.021(4) 0.003(3) 0.007(3) 0.004(3)
C35 0.023(5) 0.082(7) 0.039(6) -0.015(5) 0.012(4) 0.024(5)
C36 0.017(4) 0.069(6) 0.041(5) -0.012(5) 0.007(4) 0.013(4)
C37 0.006(3) 0.024(4) 0.025(4) -0.002(3) 0.005(3) -0.001(3)
C38 0.018(4) 0.041(4) 0.017(4) -0.011(3) 0.008(3) -0.009(3)
C39 0.010(4) 0.044(5) 0.026(4) -0.004(4) 0.007(3) -0.007(3)
C40 0.012(4) 0.031(4) 0.023(4) 0.002(3) 0.000(3) -0.011(3)
C41 0.016(4) 0.028(4) 0.029(4) 0.003(3) 0.002(3) -0.002(3)
C42 0.016(4) 0.026(4) 0.027(4) -0.001(3) 0.011(3) 0.002(3)
O49 0.015(3) 0.019(2) 0.029(3) 0.002(2) 0.006(2) 0.0008(19)
O50 0.008(2) 0.023(3) 0.023(3) -0.004(2) 0.000(2) 0.0044(18)
N51 0.015(3) 0.022(3) 0.026(4) -0.010(3) 0.005(3) 0.000(2)
N52 0.034(4) 0.032(4) 0.027(4) -0.007(3) 0.003(3) 0.004(3)
N53 0.044(5) 0.047(5) 0.031(4) -0.014(3) -0.009(4) 0.011(4)
C54 0.030(5) 0.030(4) 0.048(6) -0.024(4) -0.015(4) 0.009(4)
C55 0.027(5) 0.040(6) 0.110(10) -0.047(6) -0.025(6) 0.019(5)
C56 0.020(6) 0.034(6) 0.170(15) -0.043(8) 0.015(7) -0.008(4)
C57 0.029(6) 0.041(5) 0.107(10) -0.028(6) 0.029(6) -0.012(4)
C58 0.030(5) 0.022(4) 0.072(7) -0.010(4) 0.024(5) -0.002(3)
C59 0.012(4) 0.029(4) 0.048(5) -0.016(4) 0.000(4) 0.005(3)
O60 0.065(7) 0.147(11) 0.135(9) -0.025(7) 0.061(7) -0.026(6)
C61 0.066(9) 0.081(9) 0.044(7) 0.000(6) 0.012(6) -0.016(6)
C62 0.075(10) 0.111(12) 0.067(9) -0.001(8) 0.029(8) -0.010(8)
C63 0.066(10) 0.157(17) 0.099(12) 0.068(11) -0.023(9) -0.017(10)

loop_
_atom_type_symbol
_atom_type_description
_atom_type_scat_dispersion_real
_atom_type_scat_dispersion_imag
_atom_type_scat_source
C C 0.0033 0.0016 'International Tables Vol C Tables 4.2.6.8 and 6.1.1.4'
H H 0.0000 0.0000 'International Tables Vol C Tables 4.2.6.8 and 6.1.1.4'
I I -0.4742 1.8119 'International Tables Vol C Tables 4.2.6.8 and 6.1.1.4'
Mo Mo -1.6832 0.6857 'International Tables Vol C Tables 4.2.6.8 and 6.1.1.4'
N N 0.0061 0.0033 'International Tables Vol C Tables 4.2.6.8 and 6.1.1.4'
O O 0.0106 0.0060 'International Tables Vol C Tables 4.2.6.8 and 6.1.1.4'

loop_
_geom_angle_atom_site_label_1
_geom_angle_atom_site_label_2
_geom_angle_atom_site_label_3
_geom_angle
O49 Mo1 N21 97.7(2)
O49 Mo1 N24 95.3(2)
N21 Mo1 N24 88.4(2)
O49 Mo1 N23 99.9(2)
N21 Mo1 N23 89.8(2)
N24 Mo1 N23 164.8(2)
O49 Mo1 N22 96.4(2)
N21 Mo1 N22 165.9(2)
N24 Mo1 N22 89.5(2)
N23 Mo1 N22 88.5(2)
O49 Mo1 O50 177.3(2)
N21 Mo1 O50 84.1(2)
N24 Mo1 O50 82.8(2)
N23 Mo1 O50 82.07(19)
N22 Mo1 O50 81.8(2)
N24 C1 C20 125.3(7)
N24 C1 C2 108.3(6)
C20 C1 C2 126.3(7)
C3 C2 C1 108.5(6)
C3 C2 H2 125.8
C1 C2 H2 125.8
C2 C3 C4 107.7(7)
C2 C3 H3 126.2
C4 C3 H3 126.2
C5 C4 N24 126.7(6)
C5 C4 C3 125.4(7)
N24 C4 C3 107.9(6)
C4 C5 C34 125.2(7)
C4 C5 C25 117.0(6)
C34 C5 C25 117.7(6)
C33 C6 C35 121.9(7)
C33 C6 I1 119.0(6)
C35 C6 I1 119.1(6)
C8 C7 C34 108.1(7)
C8 C7 H7 125.9
C34 C7 H7 125.9
C7 C8 C9 107.2(7)
C7 C8 H8 126.4
C9 C8 H8 126.4
C10 C9 N21 125.8(6)
C10 C9 C8 125.6(6)
N21 C9 C8 108.5(6)
C9 C10 C11 127.1(6)
C9 C10 C31 115.5(6)
C11 C10 C31 117.4(6)
N23 C11 C10 125.4(6)
N23 C11 C12 108.1(6)
C10 C11 C12 126.5(6)
C13 C12 C11 107.2(6)
C13 C12 H12 126.4
C11 C12 H12 126.4
C12 C13 C14 108.7(6)
C12 C13 H13 125.6
C14 C13 H13 125.6
N23 C14 C15 126.8(6)
N23 C14 C13 107.1(6)
C15 C14 C13 126.1(7)
C16 C15 C14 126.0(7)
C16 C15 C37 117.1(6)
C14 C15 C37 116.8(6)
N22 C16 C15 126.0(6)
N22 C16 C17 107.7(6)
C15 C16 C17 126.2(7)
C18 C17 C16 108.1(7)
C18 C17 H17 126.0
C16 C17 H17 126.0
C17 C18 C19 108.4(7)
C17 C18 H18 125.8
C19 C18 H18 125.8
C20 C19 N22 127.6(7)
C20 C19 C18 125.7(7)
N22 C19 C18 106.4(7)
C19 C20 C1 126.1(7)
C19 C20 C43B 122.3(7)
C1 C20 C43B 111.6(7)
C19 C20 C43A 115.3(8)
C1 C20 C43A 117.5(7)
C34 N21 C9 107.0(6)
C34 N21 Mo1 127.2(4)
C9 N21 Mo1 124.9(5)
C16 N22 C19 109.4(6)
C16 N22 Mo1 126.0(4)
C19 N22 Mo1 124.4(5)
C14 N23 C11 108.9(6)
C14 N23 Mo1 125.2(4)
C11 N23 Mo1 125.2(5)
C1 N24 C4 107.6(6)
C1 N24 Mo1 126.5(5)
C4 N24 Mo1 125.9(4)
C30 C25 C26 118.2(7)
C30 C25 C5 121.6(6)
C26 C25 C5 120.1(7)
C27 C26 C25 121.0(7)
C27 C26 H26 119.5
C25 C26 H26 119.5
C28 C27 C26 118.8(7)
C28 C27 H27 120.6
C26 C27 H27 120.6
C27 C28 C29 121.8(7)
C27 C28 I2 118.9(6)
C29 C28 I2 119.0(6)
C27 C28 I2' 114.8(6)
C29 C28 I2' 122.5(6)
C30 C29 C28 118.6(7)
C30 C29 H29 120.7
C28 C29 H29 120.7
C29 C30 C25 121.6(7)
C29 C30 H30 119.2
C25 C30 H30 119.2
C36 C31 C32 119.3(7)
C36 C31 C10 119.6(7)
C32 C31 C10 120.5(6)
C33 C32 C31 121.3(8)
C33 C32 H32 119.4
C31 C32 H32 119.4
C32 C33 C6 119.1(8)
C32 C33 H33 120.5
C6 C33 H33 120.5
N21 C34 C5 124.8(6)
N21 C34 C7 109.2(6)
C5 C34 C7 126.0(6)
C6 C35 C36 117.9(8)
C6 C35 H35 121.0
C36 C35 H35 121.0
C31 C36 C35 120.2(8)
C31 C36 H36 119.9
C35 C36 H36 119.9
C42 C37 C38 118.9(7)
C42 C37 C15 120.1(6)
C38 C37 C15 121.0(6)
C39 C38 C37 122.2(7)
C39 C38 H38 118.9
C37 C38 H38 118.9
C38 C39 C40 118.2(7)
C38 C39 H39 120.9
C40 C39 H39 120.9
C39 C40 C41 121.8(7)
C39 C40 I3 121.9(6)
C41 C40 I3 116.3(5)
C40 C41 C42 118.9(7)
C40 C41 H41 120.6
C42 C41 H41 120.6
C37 C42 C41 119.9(7)
C37 C42 H42 120.0
C41 C42 H42 120.0
C44A C43A C48A 120.0
C44A C43A C20 114.5(8)
C48A C43A C20 124.9(8)
C43A C44A C45A 120.0
C43A C44A H44A 120.0
C45A C44A H44A 120.0
C46A C45A C44A 120.0
C46A C45A H45A 120.0
C44A C45A H45A 120.0
C45A C46A C47A 120.0
C45A C46A I4A 118.4(6)
C47A C46A I4A 121.3(6)
C45A C46A I4B 110.9(8)
C47A C46A I4B 125.3(7)
C46A C47A C48A 120.0
C46A C47A H47A 120.0
C48A C47A H47A 120.0
C47A C48A C43A 120.0
C47A C48A H48A 120.0
C43A C48A H48A 120.0
C44B C43B C48B 120.0
C44B C43B C20 123.9(7)
C48B C43B C20 115.8(7)
C45B C44B C43B 120.0
C45B C44B H44B 120.0
C43B C44B H44B 120.0
C44B C45B C46B 120.0
C44B C45B H45B 120.0
C46B C45B H45B 120.0
C45B C46B C47B 120.0
C45B C46B I4B 116.4(9)
C47B C46B I4B 123.5(9)
C45B C46B I4A 129.6(6)
C47B C46B I4A 110.1(6)
C48B C47B C46B 120.0
C48B C47B H47B 120.0
C46B C47B H47B 120.0
C47B C48B C43B 120.0
C47B C48B H48B 120.0
C43B C48B H48B 120.0
N51 O50 Mo1 127.6(4)
O50 N51 N52 123.5(6)
O50 N51 C59 124.6(6)
N52 N51 C59 111.9(6)
N53 N52 N51 108.3(7)
N52 N53 C54 108.0(7)
N53 C54 C59 110.1(8)
N53 C54 C55 132.2(10)
C59 C54 C55 117.7(10)
C56 C55 C54 116.5(11)
C56 C55 H55 121.7
C54 C55 H55 121.7
C55 C56 C57 123.6(10)
C55 C56 H56 118.2
C57 C56 H56 118.2
C56 C57 C58 120.7(11)
C56 C57 H57 119.7
C58 C57 H57 119.7
C59 C58 C57 117.1(10)
C59 C58 H58 121.5
C57 C58 H58 121.4
C58 C59 N51 134.0(8)
C58 C59 C54 124.2(8)
N51 C59 C54 101.7(8)
O60 C61 C63 121.2(13)
O60 C61 C62 120.9(13)
C63 C61 C62 117.8(12)
C61 C62 H62A 109.5
C61 C62 H62B 109.5
H62A C62 H62B 109.5
C61 C62 H62C 109.5
H62A C62 H62C 109.5
H62B C62 H62C 109.5
C61 C63 H63A 109.5
C61 C63 H63B 109.5
H63A C63 H63B 109.5
C61 C63 H63C 109.5
H63A C63 H63C 109.5
H63B C63 H63C 109.5

loop_
_geom_bond_atom_site_label_1
_geom_bond_atom_site_label_2
_geom_bond_distance
Mo1 O49 1.684(5)
Mo1 N21 2.079(6)
Mo1 N24 2.079(6)
Mo1 N23 2.091(5)
Mo1 N22 2.101(6)
Mo1 O50 2.144(5)
I1 C6 2.105(7)
I1' C6 2.205(17)
I2 C28 2.101(8)
I2' C28 2.232(14)
I3 C40 2.115(7)
I4A I4B 0.584(9)
I4A C46A 2.104(9)
I4A C46B 2.118(8)
I4B C46B 2.090(9)
I4B C46A 2.210(11)
C1 N24 1.379(9)
C1 C20 1.417(11)
C1 C2 1.452(10)
C2 C3 1.323(11)
C2 H2 0.9500
C3 C4 1.468(9)
C3 H3 0.9500
C4 C5 1.382(10)
C4 N24 1.384(10)
C5 C34 1.429(10)
C5 C25 1.495(10)
C6 C33 1.374(12)
C6 C35 1.361(13)
C7 C8 1.341(10)
C7 C34 1.433(10)
C7 H7 0.9500
C8 C9 1.440(10)
C8 H8 0.9500
C9 C10 1.389(10)
C9 N21 1.391(9)
C10 C11 1.407(10)
C10 C31 1.522(9)
C11 N23 1.378(8)
C11 C12 1.445(10)
C12 C13 1.341(11)
C12 H12 0.9500
C13 C14 1.454(10)
C13 H13 0.9500
C14 N23 1.367(9)
C14 C15 1.398(10)
C15 C16 1.384(10)
C15 C37 1.531(10)
C16 N22 1.365(9)
C16 C17 1.449(10)
C17 C18 1.330(12)
C17 H17 0.9500
C18 C19 1.463(11)
C18 H18 0.9500
C19 C20 1.372(11)
C19 N22 1.380(9)
C20 C43B 1.524(10)
C20 C43A 1.529(10)
N21 C34 1.361(9)
C25 C30 1.407(10)
C25 C26 1.392(10)
C26 C27 1.393(11)
C26 H26 0.9500
C27 C28 1.360(11)
C27 H27 0.9500
C28 C29 1.407(11)
C29 C30 1.355(11)
C29 H29 0.9500
C30 H30 0.9500
C31 C36 1.378(11)
C31 C32 1.370(11)
C32 C33 1.379(11)
C32 H32 0.9500
C33 H33 0.9500
C35 C36 1.426(12)
C35 H35 0.9500
C36 H36 0.9500
C37 C42 1.367(10)
C37 C38 1.399(10)
C38 C39 1.354(11)
C38 H38 0.9500
C39 C40 1.368(11)
C39 H39 0.9500
C40 C41 1.385(11)
C41 C42 1.394(10)
C41 H41 0.9500
C42 H42 0.9500
C43A C44A 1.3900
C43A C48A 1.3900
C44A C45A 1.3900
C44A H44A 0.9500
C45A C46A 1.3900
C45A H45A 0.9500
C46A C47A 1.3900
C47A C48A 1.3900
C47A H47A 0.9500
C48A H48A 0.9500
C43B C44B 1.3900
C43B C48B 1.3900
C44B C45B 1.3900
C44B H44B 0.9500
C45B C46B 1.3900
C45B H45B 0.9500
C46B C47B 1.3900
C47B C48B 1.3900
C47B H47B 0.9500
C48B H48B 0.9500
O50 N51 1.317(7)
N51 N52 1.352(9)
N51 C59 1.398(10)
N52 N53 1.318(10)
N53 C54 1.388(13)
C54 C59 1.404(12)
C54 C55 1.445(13)
C55 C56 1.342(19)
C55 H55 0.9500
C56 C57 1.388(18)
C56 H56 0.9500
C57 C58 1.379(13)
C57 H57 0.9500
C58 C59 1.340(13)
C58 H58 0.9500
O60 C61 1.215(15)
C61 C63 1.478(19)
C61 C62 1.529(17)
C62 H62A 0.9800
C62 H62B 0.9800
C62 H62C 0.9800
C63 H63A 0.9800
C63 H63B 0.9800
C63 H63C 0.9800

loop_
_platon_squeeze_void_nr
_platon_squeeze_void_average_x
_platon_squeeze_void_average_y
_platon_squeeze_void_average_z
_platon_squeeze_void_volume
_platon_squeeze_void_count_electrons
_platon_squeeze_void_content
1 0.000 0.033 0.250 108 17 ' '
2 0.000 -0.033 0.750 108 17 ' '
5 0.500 0.467 0.750 108 17 ' '
8 0.500 0.533 0.250 108 17 ' '
